data_9016099
loop_
_publ_author_name
'Thorogood, G. J.'
'Kennedy, B. J.'
'Griffith, C. S.'
'Elcombe, M. E.'
'Avdeev, M.'
'Hanna, J. V.'
'Thorogood, S. K.'
'Luca, V.'

_publ_section_title
;
 Structure and phase transformations in the titanosilicate, sitinakite.
 The importance of water
 Note: T = 298 K with neutron
;
_journal_name_full 'Chemistry of Materials'
_journal_page_first 4222
_journal_page_last 4231
_journal_paper_doi 10.1021/cm100727h
_journal_volume 22
_journal_year 2010
_chemical_compound_source Synthetic
_chemical_formula_sum 'D4 Na3 O10 Si Ti2'
_chemical_name_mineral Sitinakite
_space_group_IT_number 132
_symmetry_space_group_name_Hall '-P 4c 2c'
_symmetry_space_group_name_H-M 'P 42/m c m'
_cell_angle_alpha 90
_cell_angle_beta 90
_cell_angle_gamma 90
_cell_length_a 7.8099
_cell_length_b 7.8099
_cell_length_c 11.956
_cell_formula_units_Z 4
_cell_volume 729.251
_database_code_amcsd 0012223
_exptl_crystal_density_diffrn 3.287
_cod_original_formula_sum 'Na3 Ti2 Si O10 D4'
_cod_database_code 9016099

loop_
_space_group_symop_operation_xyz
x,y,z
-y,-x,z
y,x,-z
y,-x,1/2-z
-y,x,1/2+z
x,-y,1/2+z
-x,y,1/2-z
x,y,-z
-x,-y,z
y,x,z
-y,-x,-z
-y,x,1/2-z
y,-x,1/2+z
-x,y,1/2+z
x,-y,1/2-z
-x,-y,-z

loop_
_atom_site_label
_atom_site_fract_x
_atom_site_fract_y
_atom_site_fract_z
_atom_site_U_iso_or_equiv
Na1 0.00000 0.50000 0.50000 0.08866
Na2 0.27000 0.27000 0.00000 0.03800
Na3 0.50000 0.50000 0.38000 0.03800
Ti 0.14700 0.14700 0.16000 0.02153
Si 0.00000 0.50000 0.25000 0.03293
O1 0.12700 0.38400 0.17100 0.01140
O2 0.10900 0.10900 0.32700 0.01140
O4 0.14700 0.14700 0.00000 0.01140
O(W1) 0.29400 0.29400 0.50000 0.11399
O(W2) 0.43900 0.43900 0.33300 0.03800
D(W1) 0.21700 0.21700 0.44500 0.07852
D(W2) 0.43900 0.43900 0.12400 0.07599

loop_
_cod_related_entry_id
_cod_related_entry_database
_cod_related_entry_code
1 AMCSD 0012223
